data_8103576
loop_
_publ_author_name
'Maier, H. E.'
'Krischner, H.'
'Paulus, H.'

_publ_section_title
;
 Kristallstrukturen komplexer Alkali-Nickel-Azidhydrate
;
_journal_name_full 'Zeitschrift fuer Kristallographie (149,1979-)'
_journal_page_first 277
_journal_page_last 289
_journal_paper_doi 10.1524/zkri.1981.157.3-4.277
_journal_volume 157
_journal_year 1981
_chemical_formula_sum 'Cs2 H2 N12 Ni O'
_chemical_name_systematic 'Cs2 Ni (N3)4 (H2 O)'
_space_group_IT_number 61
_symmetry_space_group_name_Hall '-P 2ac 2ab'
_symmetry_space_group_name_H-M 'P b c a'
_cell_angle_alpha 90
_cell_angle_beta 90
_cell_angle_gamma 90
_cell_formula_units_Z 8
_cell_length_a 17.3355
_cell_length_b 11.2494
_cell_length_c 11.2913
_cell_volume 2201.961
_citation_journal_id_ASTM ZEKRDZ
_cod_data_source_file Maier_ZEKRDZ_1981_522.cif
_cod_data_source_block H2Cs2N12Ni1O1
_cod_depositor_comments
;
 Marking attached hydrogen atoms.

 Antanas Vaitkus,
 2016-12-31
;
_cod_original_formula_sum 'H2 Cs2 N12 Ni1 O1'
_cod_database_code 8103576

loop_
_symmetry_equiv_pos_as_xyz
x,y,z
-x+1/2,-y,z+1/2
x+1/2,-y+1/2,-z
-x,y+1/2,-z+1/2
-x,-y,-z
x-1/2,y,-z-1/2
-x-1/2,y-1/2,z
x,-y-1/2,z-1/2

loop_
_atom_site_label
_atom_site_type_symbol
_atom_site_fract_x
_atom_site_fract_y
_atom_site_fract_z
_atom_site_occupancy
_atom_site_U_iso_or_equiv
_atom_site_attached_hydrogens
Ni1 Ni+2 0.2714 0.2924 0.3061 1 0.0 0
Cs1 Cs+1 0.3999 0.005 0.5959 1 0.0 0
Cs2 Cs+1 0.1249 0.09 0.5104 1 0.0 0
N1 N 0.2366 0.3423 0.4798 1 0.0 0
N2 N 0.2728 0.3006 0.5593 1 0.0 0
N3 N 0.309 0.2592 0.6365 1 0.0 0
N4 N 0.2423 0.4629 0.2429 1 0.0 0
N5 N 0.2786 0.0399 0.3061 1 0.0 0
N6 N 0.2986 0.1188 0.369 1 0.0 0
N7 N 0.1584 0.2408 0.2647 1 0.0 0
N8 N 0.1098 0.308 0.2937 1 0.0 0
N9 N 0.0608 0.3769 0.3218 1 0.0 0
N10 N 0.1172 -0.1526 0.3451 1 0.0 0
N11 N 0.0687 -0.2192 0.3798 1 0.0 0
N12 N 0.0201 -0.2825 0.4128 1 0.0 0
O1 O-2 0.5259 -0.0983 0.8494 1 0.0 2
